data_4081144
loop_
_publ_author_name
'Jayarathne, Upul'
'Mazzacano, Thomas J.'
'Bagherzadeh, Sharareh'
'Mankad, Neal P.'

_publ_section_title
;
 Heterobimetallic Complexes with Polar, Unsupported Cu--Fe and Zn--Fe
 Bonds Stabilized by N-Heterocyclic Carbenes
;
_journal_issue 14
_journal_name_full Organometallics
_journal_page_first 3986
_journal_paper_doi 10.1021/om400471u
_journal_volume 32
_journal_year 2013
_chemical_formula_sum 'C37 H48 Cl Fe N2 O2 Zn'
_chemical_formula_weight 709.44
_chemical_name_common (IPr)(Cl)ZnFp
_chemical_name_systematic
; 
 ? 
;
_space_group_IT_number 14
_symmetry_cell_setting monoclinic
_symmetry_space_group_name_Hall '-P 2yn'
_symmetry_space_group_name_H-M 'P 1 21/n 1'
_atom_sites_solution_hydrogens geom
_atom_sites_solution_primary direct
_atom_sites_solution_secondary difmap
_audit_creation_method SHELXL-97
_cell_angle_alpha 90.00
_cell_angle_beta 100.4240(10)
_cell_angle_gamma 90.00
_cell_formula_units_Z 4
_cell_length_a 10.5984(11)
_cell_length_b 16.2792(16)
_cell_length_c 20.528(2)
_cell_measurement_reflns_used 9958
_cell_measurement_temperature 100(2)
_cell_measurement_theta_max 27.37
_cell_measurement_theta_min 2.32
_cell_volume 3483.3(6)
_computing_cell_refinement 'Bruker SAINT'
_computing_data_collection 'Bruker APEX2'
_computing_data_reduction 'Bruker SAINT'
_computing_molecular_graphics 'Bruker SHELXTL'
_computing_publication_material 'Bruker SHELXTL'
_computing_structure_refinement 'SHELXL-97 (Sheldrick, 1997)'
_computing_structure_solution 'SHELXS-97 (Sheldrick, 1990)'
_diffrn_ambient_temperature 100(2)
_diffrn_measured_fraction_theta_full 1.000
_diffrn_measured_fraction_theta_max 1.000
_diffrn_measurement_device_type 'Bruker APEX-II CCD'
_diffrn_measurement_method '\f and \w scans'
_diffrn_radiation_monochromator graphite
_diffrn_radiation_source 'fine-focus sealed tube'
_diffrn_radiation_type MoK\a
_diffrn_radiation_wavelength 0.71073
_diffrn_reflns_av_R_equivalents 0.0284
_diffrn_reflns_av_sigmaI/netI 0.0218
_diffrn_reflns_limit_h_max 13
_diffrn_reflns_limit_h_min -13
_diffrn_reflns_limit_k_max 20
_diffrn_reflns_limit_k_min -20
_diffrn_reflns_limit_l_max 25
_diffrn_reflns_limit_l_min -25
_diffrn_reflns_number 38876
_diffrn_reflns_theta_full 26.74
_diffrn_reflns_theta_max 26.74
_diffrn_reflns_theta_min 1.61
_diffrn_standards_number 0
_exptl_absorpt_coefficient_mu 1.216
_exptl_absorpt_correction_T_max 0.8387
_exptl_absorpt_correction_T_min 0.4624
_exptl_absorpt_correction_type multi-scan
_exptl_crystal_colour orange
_exptl_crystal_density_diffrn 1.353
_exptl_crystal_density_meas ?
_exptl_crystal_density_method 'not measured'
_exptl_crystal_description block
_exptl_crystal_F_000 1492
_exptl_crystal_size_max 0.75
_exptl_crystal_size_mid 0.38
_exptl_crystal_size_min 0.15
_refine_diff_density_max 0.563
_refine_diff_density_min -0.864
_refine_diff_density_rms 0.074
_refine_ls_extinction_method none
_refine_ls_goodness_of_fit_ref 1.013
_refine_ls_hydrogen_treatment constr
_refine_ls_matrix_type full
_refine_ls_number_parameters 406
_refine_ls_number_reflns 7410
_refine_ls_number_restraints 0
_refine_ls_restrained_S_all 1.013
_refine_ls_R_factor_all 0.0453
_refine_ls_R_factor_gt 0.0372
_refine_ls_shift/su_max 0.002
_refine_ls_shift/su_mean 0.000
_refine_ls_structure_factor_coef Fsqd
_refine_ls_weighting_details 'calc w=1/[\s^2^(Fo^2^)+(0.0563P)^2^+4.1864P] where P=(Fo^2^+2Fc^2^)/3'
_refine_ls_weighting_scheme calc
_refine_ls_wR_factor_gt 0.0985
_refine_ls_wR_factor_ref 0.1046
_reflns_number_gt 6370
_reflns_number_total 7410
_reflns_threshold_expression >2sigma(I)
_cod_data_source_file om400471u_si_005.cif
_cod_data_source_block cnmnm11
_cod_depositor_comments
;
The following automatic conversions were performed:

'_symmetry_cell_setting' value 'Monoclinic' changed to 'monoclinic'
according to /home/saulius/struct/CIF-dictionaries/cif_core.dic
dictionary named 'cif_core.dic' version 2.4.2 from 2011-04-26.

Automatic conversion script
Id: cif_fix_values 1891 2012-01-12 08:04:46Z andrius 

The following automatic conversions were performed:

'_exptl_crystal_density_meas' value 'not measured' was changed to '?'
- the value is perceived as not measured.

Automatic conversion script
Id: cif_fix_values 3008 2015-01-20 13:52:24Z robertas 
;
_cod_original_cell_volume 3483.2(6)
_cod_original_sg_symbol_H-M P2(1)/n
_cod_database_code 4081144

loop_
_symmetry_equiv_pos_as_xyz
'x, y, z'
'-x+1/2, y+1/2, -z+1/2'
'-x, -y, -z'
'x-1/2, -y-1/2, z-1/2'

loop_
_atom_site_label
_atom_site_type_symbol
_atom_site_fract_x
_atom_site_fract_y
_atom_site_fract_z
_atom_site_U_iso_or_equiv
_atom_site_adp_type
_atom_site_occupancy
_atom_site_symmetry_multiplicity
_atom_site_calc_flag
_atom_site_refinement_flags
Zn1 Zn 0.37678(2) 0.874376(17) 0.196609(12) 0.02039(9) Uani 1 1 d .
Cl1 Cl 0.39392(7) 0.94547(4) 0.29118(3) 0.03680(16) Uani 1 1 d .
Fe1 Fe 0.45708(3) 0.93626(2) 0.107804(16) 0.01948(9) Uani 1 1 d .
C1 C 0.3027(2) 0.76166(15) 0.20826(10) 0.0202(4) Uani 1 1 d .
C2 C 0.2774(2) 0.62424(16) 0.21486(11) 0.0241(5) Uani 1 1 d .
H2 H 0.2962 0.5671 0.2158 0.029 Uiso 1 1 calc R
C3 C 0.1654(2) 0.65942(15) 0.22084(11) 0.0229(5) Uani 1 1 d .
H3 H 0.0892 0.6319 0.2268 0.028 Uiso 1 1 calc R
C4 C 0.0917(2) 0.80527(15) 0.22973(11) 0.0198(4) Uani 1 1 d .
C5 C 0.0765(2) 0.81541(16) 0.29554(11) 0.0234(5) Uani 1 1 d .
C6 C -0.0084(2) 0.87632(17) 0.30807(12) 0.0276(5) Uani 1 1 d .
H6 H -0.0229 0.8841 0.3520 0.033 Uiso 1 1 calc R
C7 C -0.0716(2) 0.92534(17) 0.25793(13) 0.0292(5) Uani 1 1 d .
H7 H -0.1277 0.9673 0.2677 0.035 Uiso 1 1 calc R
C8 C -0.0538(2) 0.91389(16) 0.19330(12) 0.0261(5) Uani 1 1 d .
H8 H -0.0980 0.9483 0.1593 0.031 Uiso 1 1 calc R
C9 C 0.0273(2) 0.85316(15) 0.17740(11) 0.0209(5) Uani 1 1 d .
C10 C 0.1475(2) 0.76424(17) 0.35247(11) 0.0270(5) Uani 1 1 d .
H10 H 0.2075 0.7268 0.3343 0.032 Uiso 1 1 calc R
C11 C 0.0530(3) 0.71094(18) 0.38217(13) 0.0311(6) Uani 1 1 d .
H11A H -0.0123 0.7460 0.3961 0.047 Uiso 1 1 calc R
H11B H 0.0994 0.6809 0.4205 0.047 Uiso 1 1 calc R
H11C H 0.0116 0.6717 0.3488 0.047 Uiso 1 1 calc R
C12 C 0.2275(3) 0.8183(2) 0.40551(13) 0.0387(7) Uani 1 1 d .
H12A H 0.2868 0.8518 0.3852 0.058 Uiso 1 1 calc R
H12B H 0.2765 0.7834 0.4400 0.058 Uiso 1 1 calc R
H12C H 0.1705 0.8542 0.4252 0.058 Uiso 1 1 calc R
C13 C 0.0433(2) 0.83828(16) 0.10623(11) 0.0228(5) Uani 1 1 d .
H13 H 0.1362 0.8271 0.1067 0.027 Uiso 1 1 calc R
C14 C -0.0320(3) 0.76202(18) 0.07778(12) 0.0333(6) Uani 1 1 d .
H14A H -0.0026 0.7142 0.1054 0.050 Uiso 1 1 calc R
H14B H -0.0179 0.7523 0.0325 0.050 Uiso 1 1 calc R
H14C H -0.1237 0.7708 0.0772 0.050 Uiso 1 1 calc R
C15 C 0.0053(2) 0.91176(17) 0.06064(12) 0.0297(5) Uani 1 1 d .
H15A H -0.0876 0.9204 0.0550 0.045 Uiso 1 1 calc R
H15B H 0.0289 0.9011 0.0174 0.045 Uiso 1 1 calc R
H15C H 0.0502 0.9609 0.0803 0.045 Uiso 1 1 calc R
C16 C 0.4936(2) 0.67814(18) 0.20146(13) 0.0313(6) Uani 1 1 d .
C17 C 0.5866(2) 0.6948(2) 0.25748(15) 0.0413(8) Uani 1 1 d .
C18 C 0.7140(3) 0.6853(3) 0.2497(2) 0.0700(14) Uani 1 1 d .
H18 H 0.7807 0.6957 0.2864 0.084 Uiso 1 1 calc R
C19 C 0.7451(3) 0.6615(4) 0.1907(2) 0.0897(19) Uani 1 1 d .
H19 H 0.8328 0.6567 0.1867 0.108 Uiso 1 1 calc R
C20 C 0.6510(3) 0.6446(3) 0.13736(19) 0.0760(15) Uani 1 1 d .
H20 H 0.6744 0.6267 0.0971 0.091 Uiso 1 1 calc R
C21 C 0.5215(3) 0.6530(2) 0.14089(15) 0.0434(8) Uani 1 1 d .
C22 C 0.5524(3) 0.7183(2) 0.32319(14) 0.0415(7) Uani 1 1 d .
H22 H 0.4713 0.7510 0.3139 0.050 Uiso 1 1 calc R
C23 C 0.5258(3) 0.6412(2) 0.36132(16) 0.0442(7) Uani 1 1 d .
H23A H 0.4597 0.6081 0.3337 0.066 Uiso 1 1 calc R
H23B H 0.4958 0.6573 0.4019 0.066 Uiso 1 1 calc R
H23C H 0.6047 0.6089 0.3728 0.066 Uiso 1 1 calc R
C24 C 0.6540(4) 0.7709(3) 0.3668(2) 0.0909(19) Uani 1 1 d .
H24A H 0.7322 0.7384 0.3803 0.136 Uiso 1 1 calc R
H24B H 0.6214 0.7888 0.4062 0.136 Uiso 1 1 calc R
H24C H 0.6734 0.8191 0.3417 0.136 Uiso 1 1 calc R
C25 C 0.4179(3) 0.6339(2) 0.08157(14) 0.0420(8) Uani 1 1 d .
H25 H 0.3372 0.6618 0.0884 0.050 Uiso 1 1 calc R
C26 C 0.3920(4) 0.5414(2) 0.07630(17) 0.0559(9) Uani 1 1 d .
H26A H 0.4707 0.5126 0.0710 0.084 Uiso 1 1 calc R
H26B H 0.3246 0.5303 0.0379 0.084 Uiso 1 1 calc R
H26C H 0.3642 0.5221 0.1167 0.084 Uiso 1 1 calc R
C27 C 0.4515(4) 0.6656(2) 0.01663(15) 0.0507(9) Uani 1 1 d .
H27A H 0.4730 0.7241 0.0211 0.076 Uiso 1 1 calc R
H27B H 0.3779 0.6579 -0.0193 0.076 Uiso 1 1 calc R
H27C H 0.5253 0.6350 0.0065 0.076 Uiso 1 1 calc R
C28 C 0.6144(2) 0.98807(17) 0.16974(12) 0.0276(5) Uani 1 1 d .
H28 H 0.6083 1.0241 0.2055 0.033 Uiso 1 1 calc R
C29 C 0.6165(2) 1.01213(17) 0.10342(13) 0.0283(5) Uani 1 1 d .
H29 H 0.6129 1.0669 0.0872 0.034 Uiso 1 1 calc R
C30 C 0.6247(2) 0.94089(18) 0.06621(13) 0.0318(6) Uani 1 1 d .
H30 H 0.6275 0.9388 0.0202 0.038 Uiso 1 1 calc R
C31 C 0.6281(2) 0.87228(17) 0.10939(14) 0.0319(6) Uani 1 1 d .
H31 H 0.6329 0.8163 0.0971 0.038 Uiso 1 1 calc R
C32 C 0.6229(2) 0.90146(17) 0.17358(13) 0.0293(5) Uani 1 1 d .
H32 H 0.6249 0.8690 0.2122 0.035 Uiso 1 1 calc R
C33 C 0.3371(2) 1.00653(15) 0.11541(12) 0.0251(5) Uani 1 1 d .
C34 C 0.3534(2) 0.87719(15) 0.05110(12) 0.0243(5) Uani 1 1 d .
C35 C 0.0417(4) 0.5241(2) 0.97972(19) 0.0720(14) Uani 1 1 d .
H35A H -0.0130 0.5646 0.9517 0.086 Uiso 1 1 calc R
H35B H 0.1074 0.5551 1.0105 0.086 Uiso 1 1 calc R
C36 C 0.1066(5) 0.4725(2) 0.9371(2) 0.0771(15) Uani 1 1 d .
H36A H 0.0410 0.4411 0.9065 0.092 Uiso 1 1 calc R
H36B H 0.1620 0.4324 0.9651 0.092 Uiso 1 1 calc R
C37 C 0.1998(8) 0.5275(4) 0.8907(4) 0.136(3) Uani 1 1 d .
H37A H 0.1447 0.5641 0.8600 0.205 Uiso 1 1 calc R
H37B H 0.2440 0.4893 0.8656 0.205 Uiso 1 1 calc R
H37C H 0.2633 0.5602 0.9205 0.205 Uiso 1 1 calc R
N1 N 0.18219(17) 0.74372(12) 0.21673(9) 0.0196(4) Uani 1 1 d .
N2 N 0.35993(18) 0.68790(13) 0.20702(9) 0.0220(4) Uani 1 1 d .
O1 O 0.25820(18) 1.05415(12) 0.11965(11) 0.0370(4) Uani 1 1 d .
O2 O 0.28477(18) 0.83906(13) 0.01234(9) 0.0351(4) Uani 1 1 d .

loop_
_atom_site_aniso_label
_atom_site_aniso_U_11
_atom_site_aniso_U_22
_atom_site_aniso_U_33
_atom_site_aniso_U_23
_atom_site_aniso_U_13
_atom_site_aniso_U_12
Zn1 0.01530(14) 0.02849(16) 0.01765(14) 0.00505(10) 0.00372(10) 0.00106(10)
Cl1 0.0493(4) 0.0396(4) 0.0217(3) 0.0000(2) 0.0071(3) 0.0120(3)
Fe1 0.01335(16) 0.02577(18) 0.01961(17) 0.00389(12) 0.00380(12) -0.00066(12)
C1 0.0137(10) 0.0345(13) 0.0126(9) 0.0044(9) 0.0032(8) -0.0010(9)
C2 0.0197(11) 0.0319(13) 0.0213(11) 0.0081(9) 0.0059(9) 0.0004(9)
C3 0.0190(11) 0.0313(13) 0.0190(11) 0.0020(9) 0.0049(9) -0.0045(9)
C4 0.0119(10) 0.0299(12) 0.0182(10) -0.0036(9) 0.0041(8) -0.0025(9)
C5 0.0136(10) 0.0373(14) 0.0194(11) -0.0046(9) 0.0035(8) -0.0047(9)
C6 0.0190(11) 0.0433(15) 0.0215(12) -0.0090(10) 0.0063(9) -0.0034(10)
C7 0.0189(12) 0.0393(15) 0.0297(13) -0.0106(11) 0.0052(10) 0.0022(10)
C8 0.0162(11) 0.0351(14) 0.0259(12) -0.0021(10) 0.0009(9) -0.0007(10)
C9 0.0118(10) 0.0308(12) 0.0201(11) -0.0039(9) 0.0028(8) -0.0043(9)
C10 0.0189(11) 0.0454(15) 0.0175(11) -0.0015(10) 0.0054(9) 0.0011(10)
C11 0.0294(13) 0.0407(15) 0.0243(12) 0.0007(11) 0.0079(10) 0.0011(11)
C12 0.0260(13) 0.067(2) 0.0208(12) -0.0005(12) -0.0008(10) -0.0091(13)
C13 0.0163(11) 0.0360(13) 0.0159(10) -0.0007(9) 0.0024(8) -0.0004(9)
C14 0.0386(15) 0.0400(15) 0.0206(12) -0.0051(10) 0.0031(10) -0.0068(12)
C15 0.0250(12) 0.0419(15) 0.0216(12) 0.0043(10) 0.0027(9) 0.0026(11)
C16 0.0140(11) 0.0474(16) 0.0347(14) 0.0246(12) 0.0105(10) 0.0064(10)
C17 0.0170(12) 0.0591(19) 0.0457(16) 0.0348(15) -0.0002(11) -0.0013(12)
C18 0.0159(14) 0.117(3) 0.075(3) 0.065(3) 0.0009(15) 0.0021(17)
C19 0.0228(16) 0.167(5) 0.085(3) 0.085(3) 0.0271(18) 0.031(2)
C20 0.0395(19) 0.139(4) 0.060(2) 0.066(3) 0.0359(17) 0.047(2)
C21 0.0306(14) 0.067(2) 0.0373(15) 0.0347(15) 0.0194(12) 0.0238(14)
C22 0.0253(14) 0.0564(19) 0.0367(15) 0.0196(13) -0.0108(11) -0.0089(13)
C23 0.0385(16) 0.057(2) 0.0390(16) 0.0194(14) 0.0113(13) -0.0023(14)
C24 0.078(3) 0.126(4) 0.052(2) 0.041(2) -0.033(2) -0.066(3)
C25 0.0448(17) 0.0580(19) 0.0287(14) 0.0198(13) 0.0209(12) 0.0273(14)
C26 0.066(2) 0.062(2) 0.0447(18) 0.0250(16) 0.0237(17) 0.0226(18)
C27 0.077(2) 0.0513(19) 0.0321(15) 0.0181(14) 0.0306(16) 0.0276(17)
C28 0.0148(11) 0.0388(14) 0.0282(12) 0.0008(10) 0.0012(9) -0.0057(10)
C29 0.0161(11) 0.0341(14) 0.0349(13) 0.0082(11) 0.0056(10) -0.0050(10)
C30 0.0164(11) 0.0511(17) 0.0299(13) 0.0010(11) 0.0098(10) -0.0021(11)
C31 0.0139(11) 0.0374(15) 0.0445(15) -0.0020(12) 0.0052(10) 0.0037(10)
C32 0.0145(11) 0.0396(14) 0.0321(13) 0.0111(11) -0.0003(9) 0.0004(10)
C33 0.0186(11) 0.0282(13) 0.0284(12) 0.0038(10) 0.0039(9) -0.0041(10)
C34 0.0209(12) 0.0311(13) 0.0228(11) 0.0032(10) 0.0092(9) 0.0016(10)
C35 0.098(3) 0.0300(18) 0.066(2) -0.0105(15) -0.044(2) 0.0199(18)
C36 0.109(4) 0.041(2) 0.065(2) -0.0094(18) -0.030(2) 0.032(2)
C37 0.162(7) 0.095(5) 0.144(6) 0.006(4) 0.004(5) 0.025(5)
N1 0.0137(9) 0.0309(10) 0.0146(8) -0.0013(7) 0.0037(7) -0.0023(7)
N2 0.0148(9) 0.0335(11) 0.0186(9) 0.0100(8) 0.0051(7) 0.0020(8)
O1 0.0241(9) 0.0342(10) 0.0536(12) 0.0003(9) 0.0097(9) 0.0051(8)
O2 0.0269(9) 0.0473(12) 0.0306(10) -0.0096(9) 0.0034(8) -0.0058(8)

loop_
_atom_type_symbol
_atom_type_description
_atom_type_scat_dispersion_real
_atom_type_scat_dispersion_imag
_atom_type_scat_source
C C 0.0033 0.0016 'International Tables Vol C Tables 4.2.6.8 and 6.1.1.4'
H H 0.0000 0.0000 'International Tables Vol C Tables 4.2.6.8 and 6.1.1.4'
N N 0.0061 0.0033 'International Tables Vol C Tables 4.2.6.8 and 6.1.1.4'
O O 0.0106 0.0060 'International Tables Vol C Tables 4.2.6.8 and 6.1.1.4'
Cl Cl 0.1484 0.1585 'International Tables Vol C Tables 4.2.6.8 and 6.1.1.4'
Fe Fe 0.3463 0.8444 'International Tables Vol C Tables 4.2.6.8 and 6.1.1.4'
Zn Zn 0.2839 1.4301 'International Tables Vol C Tables 4.2.6.8 and 6.1.1.4'

loop_
_geom_angle_atom_site_label_1
_geom_angle_atom_site_label_2
_geom_angle_atom_site_label_3
_geom_angle
_geom_angle_site_symmetry_1
_geom_angle_site_symmetry_3
C1 Zn1 Cl1 109.76(6) . .
C1 Zn1 Fe1 132.51(6) . .
Cl1 Zn1 Fe1 117.57(2) . .
C33 Fe1 C34 92.29(11) . .
C33 Fe1 C28 101.32(11) . .
C34 Fe1 C28 166.25(11) . .
C33 Fe1 C31 167.16(11) . .
C34 Fe1 C31 100.17(11) . .
C28 Fe1 C31 66.14(11) . .
C33 Fe1 C32 131.54(11) . .
C34 Fe1 C32 129.64(11) . .
C28 Fe1 C32 39.59(11) . .
C31 Fe1 C32 39.49(11) . .
C33 Fe1 C29 102.89(11) . .
C34 Fe1 C29 135.22(11) . .
C28 Fe1 C29 39.62(10) . .
C31 Fe1 C29 65.94(11) . .
C32 Fe1 C29 66.41(10) . .
C33 Fe1 C30 134.17(11) . .
C34 Fe1 C30 103.05(11) . .
C28 Fe1 C30 65.95(10) . .
C31 Fe1 C30 39.66(11) . .
C32 Fe1 C30 66.40(10) . .
C29 Fe1 C30 38.80(11) . .
C33 Fe1 Zn1 80.82(8) . .
C34 Fe1 Zn1 90.48(8) . .
C28 Fe1 Zn1 93.54(7) . .
C31 Fe1 Zn1 101.98(8) . .
C32 Fe1 Zn1 76.43(7) . .
C29 Fe1 Zn1 133.13(7) . .
C30 Fe1 Zn1 140.61(8) . .
N2 C1 N1 104.4(2) . .
N2 C1 Zn1 128.27(16) . .
N1 C1 Zn1 127.29(18) . .
C3 C2 N2 106.2(2) . .
C3 C2 H2 126.9 . .
N2 C2 H2 126.9 . .
C2 C3 N1 106.9(2) . .
C2 C3 H3 126.6 . .
N1 C3 H3 126.6 . .
C5 C4 C9 123.4(2) . .
C5 C4 N1 117.2(2) . .
C9 C4 N1 119.45(19) . .
C6 C5 C4 116.9(2) . .
C6 C5 C10 119.6(2) . .
C4 C5 C10 123.4(2) . .
C7 C6 C5 121.2(2) . .
C7 C6 H6 119.4 . .
C5 C6 H6 119.4 . .
C6 C7 C8 120.4(2) . .
C6 C7 H7 119.8 . .
C8 C7 H7 119.8 . .
C7 C8 C9 121.2(2) . .
C7 C8 H8 119.4 . .
C9 C8 H8 119.4 . .
C8 C9 C4 116.9(2) . .
C8 C9 C13 121.4(2) . .
C4 C9 C13 121.7(2) . .
C5 C10 C12 111.4(2) . .
C5 C10 C11 110.39(19) . .
C12 C10 C11 111.1(2) . .
C5 C10 H10 107.9 . .
C12 C10 H10 107.9 . .
C11 C10 H10 107.9 . .
C10 C11 H11A 109.5 . .
C10 C11 H11B 109.5 . .
H11A C11 H11B 109.5 . .
C10 C11 H11C 109.5 . .
H11A C11 H11C 109.5 . .
H11B C11 H11C 109.5 . .
C10 C12 H12A 109.5 . .
C10 C12 H12B 109.5 . .
H12A C12 H12B 109.5 . .
C10 C12 H12C 109.5 . .
H12A C12 H12C 109.5 . .
H12B C12 H12C 109.5 . .
C9 C13 C15 113.7(2) . .
C9 C13 C14 110.7(2) . .
C15 C13 C14 109.8(2) . .
C9 C13 H13 107.4 . .
C15 C13 H13 107.4 . .
C14 C13 H13 107.4 . .
C13 C14 H14A 109.5 . .
C13 C14 H14B 109.5 . .
H14A C14 H14B 109.5 . .
C13 C14 H14C 109.5 . .
H14A C14 H14C 109.5 . .
H14B C14 H14C 109.5 . .
C13 C15 H15A 109.5 . .
C13 C15 H15B 109.5 . .
H15A C15 H15B 109.5 . .
C13 C15 H15C 109.5 . .
H15A C15 H15C 109.5 . .
H15B C15 H15C 109.5 . .
C21 C16 C17 124.0(2) . .
C21 C16 N2 118.1(2) . .
C17 C16 N2 117.9(2) . .
C18 C17 C16 115.9(3) . .
C18 C17 C22 121.6(3) . .
C16 C17 C22 122.4(2) . .
C19 C18 C17 121.7(4) . .
C19 C18 H18 119.1 . .
C17 C18 H18 119.1 . .
C18 C19 C20 120.5(3) . .
C18 C19 H19 119.8 . .
C20 C19 H19 119.8 . .
C19 C20 C21 121.4(4) . .
C19 C20 H20 119.3 . .
C21 C20 H20 119.3 . .
C16 C21 C20 116.5(3) . .
C16 C21 C25 122.5(2) . .
C20 C21 C25 121.0(3) . .
C17 C22 C23 110.3(3) . .
C17 C22 C24 114.0(3) . .
C23 C22 C24 109.5(3) . .
C17 C22 H22 107.6 . .
C23 C22 H22 107.6 . .
C24 C22 H22 107.6 . .
C22 C23 H23A 109.5 . .
C22 C23 H23B 109.5 . .
H23A C23 H23B 109.5 . .
C22 C23 H23C 109.5 . .
H23A C23 H23C 109.5 . .
H23B C23 H23C 109.5 . .
C22 C24 H24A 109.5 . .
C22 C24 H24B 109.5 . .
H24A C24 H24B 109.5 . .
C22 C24 H24C 109.5 . .
H24A C24 H24C 109.5 . .
H24B C24 H24C 109.5 . .
C21 C25 C27 112.4(3) . .
C21 C25 C26 110.7(3) . .
C27 C25 C26 109.7(3) . .
C21 C25 H25 108.0 . .
C27 C25 H25 108.0 . .
C26 C25 H25 108.0 . .
C25 C26 H26A 109.5 . .
C25 C26 H26B 109.5 . .
H26A C26 H26B 109.5 . .
C25 C26 H26C 109.5 . .
H26A C26 H26C 109.5 . .
H26B C26 H26C 109.5 . .
C25 C27 H27A 109.5 . .
C25 C27 H27B 109.5 . .
H27A C27 H27B 109.5 . .
C25 C27 H27C 109.5 . .
H27A C27 H27C 109.5 . .
H27B C27 H27C 109.5 . .
C32 C28 C29 108.4(2) . .
C32 C28 Fe1 70.52(14) . .
C29 C28 Fe1 71.11(14) . .
C32 C28 H28 125.8 . .
C29 C28 H28 125.8 . .
Fe1 C28 H28 124.2 . .
C30 C29 C28 107.9(2) . .
C30 C29 Fe1 70.58(14) . .
C28 C29 Fe1 69.27(13) . .
C30 C29 H29 126.0 . .
C28 C29 H29 126.0 . .
Fe1 C29 H29 125.7 . .
C29 C30 C31 107.9(2) . .
C29 C30 Fe1 70.62(14) . .
C31 C30 Fe1 69.34(14) . .
C29 C30 H30 126.0 . .
C31 C30 H30 126.0 . .
Fe1 C30 H30 125.6 . .
C32 C31 C30 108.5(2) . .
C32 C31 Fe1 70.50(14) . .
C30 C31 Fe1 71.00(14) . .
C32 C31 H31 125.8 . .
C30 C31 H31 125.8 . .
Fe1 C31 H31 124.3 . .
C31 C32 C28 107.2(2) . .
C31 C32 Fe1 70.01(14) . .
C28 C32 Fe1 69.89(14) . .
C31 C32 H32 126.4 . .
C28 C32 H32 126.4 . .
Fe1 C32 H32 125.3 . .
O1 C33 Fe1 178.8(2) . .
O2 C34 Fe1 178.5(2) . .
C36 C35 C35 114.0(4) . 3_567
C36 C35 H35A 108.7 . .
C35 C35 H35A 108.7 3_567 .
C36 C35 H35B 108.7 . .
C35 C35 H35B 108.7 3_567 .
H35A C35 H35B 107.6 . .
C35 C36 C37 113.8(4) . .
C35 C36 H36A 108.8 . .
C37 C36 H36A 108.8 . .
C35 C36 H36B 108.8 . .
C37 C36 H36B 108.8 . .
H36A C36 H36B 107.7 . .
C36 C37 H37A 109.5 . .
C36 C37 H37B 109.5 . .
H37A C37 H37B 109.5 . .
C36 C37 H37C 109.5 . .
H37A C37 H37C 109.5 . .
H37B C37 H37C 109.5 . .
C1 N1 C3 110.9(2) . .
C1 N1 C4 123.2(2) . .
C3 N1 C4 125.26(18) . .
C1 N2 C2 111.67(19) . .
C1 N2 C16 123.3(2) . .
C2 N2 C16 125.0(2) . .

loop_
_geom_bond_atom_site_label_1
_geom_bond_atom_site_label_2
_geom_bond_distance
_geom_bond_site_symmetry_2
Zn1 C1 2.027(2) .
Zn1 Cl1 2.2391(7) .
Zn1 Fe1 2.3714(4) .
Fe1 C33 1.738(3) .
Fe1 C34 1.739(3) .
Fe1 C28 2.083(2) .
Fe1 C31 2.085(2) .
Fe1 C32 2.092(2) .
Fe1 C29 2.108(2) .
Fe1 C30 2.107(2) .
C1 N2 1.347(3) .
C1 N1 1.352(3) .
C2 C3 1.344(3) .
C2 N2 1.384(3) .
C2 H2 0.9500 .
C3 N1 1.388(3) .
C3 H3 0.9500 .
C4 C5 1.399(3) .
C4 C9 1.401(3) .
C4 N1 1.445(3) .
C5 C6 1.394(4) .
C5 C10 1.519(3) .
C6 C7 1.377(4) .
C6 H6 0.9500 .
C7 C8 1.386(3) .
C7 H7 0.9500 .
C8 C9 1.388(3) .
C8 H8 0.9500 .
C9 C13 1.520(3) .
C10 C12 1.531(4) .
C10 C11 1.532(4) .
C10 H10 1.0000 .
C11 H11A 0.9800 .
C11 H11B 0.9800 .
C11 H11C 0.9800 .
C12 H12A 0.9800 .
C12 H12B 0.9800 .
C12 H12C 0.9800 .
C13 C15 1.527(3) .
C13 C14 1.533(3) .
C13 H13 1.0000 .
C14 H14A 0.9800 .
C14 H14B 0.9800 .
C14 H14C 0.9800 .
C15 H15A 0.9800 .
C15 H15B 0.9800 .
C15 H15C 0.9800 .
C16 C21 1.391(4) .
C16 C17 1.399(4) .
C16 N2 1.450(3) .
C17 C18 1.396(4) .
C17 C22 1.508(5) .
C18 C19 1.368(7) .
C18 H18 0.9500 .
C19 C20 1.369(7) .
C19 H19 0.9500 .
C20 C21 1.394(4) .
C20 H20 0.9500 .
C21 C25 1.517(5) .
C22 C23 1.532(4) .
C22 C24 1.532(5) .
C22 H22 1.0000 .
C23 H23A 0.9800 .
C23 H23B 0.9800 .
C23 H23C 0.9800 .
C24 H24A 0.9800 .
C24 H24B 0.9800 .
C24 H24C 0.9800 .
C25 C27 1.530(4) .
C25 C26 1.531(5) .
C25 H25 1.0000 .
C26 H26A 0.9800 .
C26 H26B 0.9800 .
C26 H26C 0.9800 .
C27 H27A 0.9800 .
C27 H27B 0.9800 .
C27 H27C 0.9800 .
C28 C32 1.414(4) .
C28 C29 1.421(3) .
C28 H28 0.9500 .
C29 C30 1.400(4) .
C29 H29 0.9500 .
C30 C31 1.422(4) .
C30 H30 0.9500 .
C31 C32 1.411(4) .
C31 H31 0.9500 .
C32 H32 0.9500 .
C33 O1 1.155(3) .
C34 O2 1.156(3) .
C35 C36 1.471(6) .
C35 C35 1.536(10) 3_567
C35 H35A 0.9900 .
C35 H35B 0.9900 .
C36 C37 1.739(9) .
C36 H36A 0.9900 .
C36 H36B 0.9900 .
C37 H37A 0.9800 .
C37 H37B 0.9800 .
C37 H37C 0.9800 .
